data_7247540
loop_
_publ_author_name
'Barton, Benita'
'Caira, Mino R.'
'Trollip, Danica B.'
'Hosten, Eric C.'

_publ_section_title
;
 The behaviour of tricyclic fused host systems comprising seven-membered
 B-rings in mixed pyridines
;
_journal_issue 45
_journal_name_full CrystEngComm
_journal_page_first 6317
_journal_page_last 6328
_journal_paper_doi 10.1039/D3CE00811H
_journal_volume 25
_journal_year 2023
_chemical_formula_moiety 'C44 H36 N2, 2(C6 H7 N)'
_chemical_formula_sum 'C56 H50 N4'
_chemical_formula_weight 779.00
_chemical_name_systematic
;
N,N'-Bis(5-phenyl-5-dibenzo[a,d]cycloheptenyl)ethylenediamine
;
_space_group_crystal_system triclinic
_space_group_IT_number 2
_space_group_name_Hall '-P 1'
_space_group_name_H-M_alt 'P -1'
_atom_sites_solution_hydrogens mixed
_atom_sites_solution_primary dual
_atom_sites_solution_secondary difmap
_audit_creation_method SHELXL-2018/3
_audit_update_record
;
2023-02-10 deposited with the CCDC.	2023-10-20 downloaded from the CCDC.
;
_cell_angle_alpha 73.488(4)
_cell_angle_beta 75.543(4)
_cell_angle_gamma 74.301(4)
_cell_formula_units_Z 1
_cell_length_a 8.9471(10)
_cell_length_b 9.9740(11)
_cell_length_c 13.4375(14)
_cell_measurement_reflns_used 9295
_cell_measurement_temperature 296(2)
_cell_measurement_theta_max 28.19
_cell_measurement_theta_min 2.39
_cell_volume 1087.2(2)
_computing_cell_refinement 'APEX2 v2011.4-1 (Bruker AXS)'
_computing_data_collection 'Bruker Instrument Service v2011.4.0.0'
_computing_data_reduction 'SAINT V7.68A (Bruker AXS, 2009)'
_computing_molecular_graphics 'Ortep-3 for Windows (Farrugia, 2012)'
_computing_publication_material 'PLATON (Spek, 2009) and MERCURY (Macrae, 2008)'
_computing_structure_refinement 'SHELXL-2018/3 (Sheldrick, 2015) and ShelXle (H\"ubschle, 2011)'
_computing_structure_solution 'SHELXT-2018/2 (Sheldrick, 2015)'
_diffrn_ambient_temperature 296(2)
_diffrn_detector_area_resol_mean 8.3333
_diffrn_measured_fraction_theta_full 0.999
_diffrn_measured_fraction_theta_max 0.994
_diffrn_measurement_device_type 'Bruker APEX-II CCD'
_diffrn_measurement_method '\f and \w scans'
_diffrn_radiation_monochromator graphite
_diffrn_radiation_source 'sealed tube'
_diffrn_radiation_type MoK\a
_diffrn_radiation_wavelength 0.71073
_diffrn_reflns_av_R_equivalents 0.0152
_diffrn_reflns_av_unetI/netI 0.0104
_diffrn_reflns_Laue_measured_fraction_full 0.999
_diffrn_reflns_Laue_measured_fraction_max 0.994
_diffrn_reflns_limit_h_max 11
_diffrn_reflns_limit_h_min -11
_diffrn_reflns_limit_k_max 13
_diffrn_reflns_limit_k_min -13
_diffrn_reflns_limit_l_max 17
_diffrn_reflns_limit_l_min -17
_diffrn_reflns_number 39159
_diffrn_reflns_point_group_measured_fraction_full 0.999
_diffrn_reflns_point_group_measured_fraction_max 0.994
_diffrn_reflns_theta_full 25.242
_diffrn_reflns_theta_max 28.320
_diffrn_reflns_theta_min 2.181
_exptl_absorpt_coefficient_mu 0.069
_exptl_absorpt_correction_T_max 1.0000
_exptl_absorpt_correction_T_min 0.9582
_exptl_absorpt_correction_type numerical
_exptl_absorpt_process_details 'SADABS-2008/1 (Bruker AXS)'
_exptl_crystal_colour colourless
_exptl_crystal_density_diffrn 1.190
_exptl_crystal_density_method 'not measured'
_exptl_crystal_description block
_exptl_crystal_F_000 414
_exptl_crystal_recrystallization_method 'Re-crystallisation from solvent: 4-methylpyridine'
_exptl_crystal_size_max 0.781
_exptl_crystal_size_mid 0.563
_exptl_crystal_size_min 0.461
_refine_diff_density_max 0.399
_refine_diff_density_min -0.448
_refine_diff_density_rms 0.042
_refine_ls_extinction_method none
_refine_ls_goodness_of_fit_ref 1.049
_refine_ls_hydrogen_treatment mixed
_refine_ls_matrix_type full
_refine_ls_number_parameters 346
_refine_ls_number_reflns 5369
_refine_ls_number_restraints 262
_refine_ls_restrained_S_all 1.032
_refine_ls_R_factor_all 0.0715
_refine_ls_R_factor_gt 0.0604
_refine_ls_shift/su_max 0.000
_refine_ls_shift/su_mean 0.000
_refine_ls_structure_factor_coef Fsqd
_refine_ls_weighting_details 'w=1/[\s^2^(Fo^2^)+(0.0933P)^2^+0.3437P] where P=(Fo^2^+2Fc^2^)/3'
_refine_ls_weighting_scheme calc
_refine_ls_wR_factor_gt 0.1718
_refine_ls_wR_factor_ref 0.1859
_reflns_Friedel_coverage 0.000
_reflns_number_gt 4428
_reflns_number_total 5369
_reflns_threshold_expression 'I > 2\s(I)'
_cod_data_source_file d3ce00811h2.cif
_cod_data_source_block ma156
_cod_depositor_comments 'Adding full bibliography for 7247536--7247540.cif.'
_cod_database_code 7247540
_shelx_shelxl_version_number 2018/3
_shelx_space_group_comment
;
The symmetry employed for this shelxl refinement is uniquely defined
by the following loop, which should always be used as a source of
symmetry information in preference to the above space-group names.
They are only intended as comments.
;
_shelx_estimated_absorpt_t_min 0.948
_shelx_estimated_absorpt_t_max 0.969

loop_
_space_group_symop_operation_xyz
'x, y, z'
'-x, -y, -z'

loop_
_atom_site_label
_atom_site_type_symbol
_atom_site_fract_x
_atom_site_fract_y
_atom_site_fract_z
_atom_site_U_iso_or_equiv
_atom_site_adp_type
_atom_site_occupancy
_atom_site_site_symmetry_order
_atom_site_calc_flag
_atom_site_refinement_flags_posn
_atom_site_refinement_flags_adp
_atom_site_refinement_flags_occupancy
_atom_site_disorder_assembly
_atom_site_disorder_group
N1 N 0.42677(14) 0.88012(13) 0.62771(8) 0.0365(3) Uani 1 1 d . . . . .
C1 C 0.40957(15) 0.86859(14) 0.74213(10) 0.0360(3) Uani 1 1 d D . . . .
C2 C 0.51127(17) 0.98933(15) 0.55622(10) 0.0386(3) Uani 1 1 d . . . . .
H2A H 0.622945 0.958973 0.559191 0.046 Uiso 1 1 calc R U . . .
H2B H 0.470828 1.079019 0.578270 0.046 Uiso 1 1 calc R U . . .
C3 C 0.3739(2) 0.7704(2) 0.97749(12) 0.0612(5) Uani 1 1 d . . . . .
H3 H 0.425157 0.719397 1.033546 0.073 Uiso 1 1 calc R U . . .
C4 C 0.3366(2) 0.9119(3) 0.96234(13) 0.0631(5) Uani 1 1 d . . . . .
H4 H 0.364629 0.950817 1.008490 0.076 Uiso 1 1 calc R U . . .
C11 C 0.34772(15) 0.73295(15) 0.80488(11) 0.0404(3) Uani 1 1 d . . . . .
C12 C 0.34241(18) 0.68777(19) 0.91506(12) 0.0509(4) Uani 1 1 d . . . . .
C13 C 0.2974(2) 0.5572(2) 0.96902(15) 0.0687(6) Uani 1 1 d . . . . .
H13 H 0.298789 0.524244 1.040917 0.082 Uiso 1 1 calc R U . . .
C14 C 0.2519(3) 0.4775(2) 0.91916(19) 0.0750(6) Uani 1 1 d . . . . .
H14 H 0.222449 0.391803 0.956760 0.090 Uiso 1 1 calc R U . . .
C15 C 0.2499(2) 0.52498(19) 0.81293(18) 0.0644(5) Uani 1 1 d . . . . .
H15 H 0.216157 0.472643 0.778761 0.077 Uiso 1 1 calc R U . . .
C16 C 0.29836(18) 0.65165(16) 0.75608(13) 0.0480(4) Uani 1 1 d . . . . .
H16 H 0.297522 0.682100 0.684034 0.058 Uiso 1 1 calc R U . . .
C21 C 0.28076(17) 0.99271(15) 0.77600(11) 0.0405(3) Uani 1 1 d . . . . .
C22 C 0.2550(2) 1.01296(19) 0.87916(13) 0.0518(4) Uani 1 1 d . . . . .
C23 C 0.1393(3) 1.1297(2) 0.90632(17) 0.0688(5) Uani 1 1 d . . . . .
H23 H 0.125736 1.146660 0.972909 0.083 Uiso 1 1 calc R U . . .
C24 C 0.0452(3) 1.2199(2) 0.8370(2) 0.0743(6) Uani 1 1 d . . . . .
H24 H -0.031779 1.296139 0.856965 0.089 Uiso 1 1 calc R U . . .
C25 C 0.0658(2) 1.19619(19) 0.73724(17) 0.0634(5) Uani 1 1 d . . . . .
H25 H 0.001718 1.255830 0.690215 0.076 Uiso 1 1 calc R U . . .
C26 C 0.18216(19) 1.08358(16) 0.70767(13) 0.0476(3) Uani 1 1 d . . . . .
H26 H 0.194769 1.068237 0.640677 0.057 Uiso 1 1 calc R U . . .
H1 H 0.482(2) 0.797(2) 0.6140(16) 0.053(5) Uiso 1 1 d . . . . .
C31 C 0.5779(5) 0.8517(6) 0.7659(6) 0.0333(8) Uani 0.66(3) 1 d DG . P A 1
C32 C 0.6235(6) 0.9695(6) 0.7754(6) 0.0405(10) Uani 0.66(3) 1 d G . P A 1
H32 H 0.552185 1.057295 0.771755 0.049 Uiso 0.66(3) 1 calc R U P A 1
C33 C 0.7755(7) 0.9560(7) 0.7903(5) 0.0500(12) Uani 0.66(3) 1 d G . P A 1
H33 H 0.806022 1.034817 0.796698 0.060 Uiso 0.66(3) 1 calc R U P A 1
C34 C 0.8821(5) 0.8248(8) 0.7958(5) 0.0554(12) Uani 0.66(3) 1 d G . P A 1
H34 H 0.983833 0.815804 0.805775 0.066 Uiso 0.66(3) 1 calc R U P A 1
C35 C 0.8365(6) 0.7071(7) 0.7863(5) 0.0545(10) Uani 0.66(3) 1 d G . P A 1
H35 H 0.907808 0.619267 0.789907 0.065 Uiso 0.66(3) 1 calc R U P A 1
C36 C 0.6844(6) 0.7205(6) 0.7713(6) 0.0433(9) Uani 0.66(3) 1 d G . P A 1
H36 H 0.653972 0.641741 0.764962 0.052 Uiso 0.66(3) 1 calc R U P A 1
C41 C 0.5650(16) 0.882(3) 0.7653(13) 0.048(3) Uani 0.34(3) 1 d DG . P A 2
C42 C 0.6786(15) 0.755(3) 0.7781(13) 0.059(3) Uani 0.34(3) 1 d G . P A 2
H42 H 0.655406 0.670080 0.776579 0.071 Uiso 0.34(3) 1 calc R U P A 2
C43 C 0.8267(14) 0.755(3) 0.7933(11) 0.068(4) Uani 0.34(3) 1 d G . P A 2
H43 H 0.902733 0.669677 0.801878 0.081 Uiso 0.34(3) 1 calc R U P A 2
C44 C 0.8614(17) 0.881(4) 0.7956(10) 0.079(5) Uani 0.34(3) 1 d G . P A 2
H44 H 0.960500 0.881109 0.805737 0.095 Uiso 0.34(3) 1 calc R U P A 2
C45 C 0.748(2) 1.008(3) 0.7828(12) 0.077(4) Uani 0.34(3) 1 d G . P A 2
H45 H 0.770941 1.092946 0.784298 0.093 Uiso 0.34(3) 1 calc R U P A 2
C46 C 0.5996(19) 1.008(3) 0.7676(13) 0.063(3) Uani 0.34(3) 1 d G . P A 2
H46 H 0.523612 1.093352 0.758998 0.075 Uiso 0.34(3) 1 calc R U P A 2
N5 N 0.6393(5) 0.5684(4) 0.5692(4) 0.100(3) Uani 0.600(10) 1 d DG U P B 3
C51 C 0.5900(5) 0.4393(5) 0.6071(5) 0.098(2) Uani 0.600(10) 1 d DG U P B 3
H51 H 0.493761 0.434868 0.653027 0.117 Uiso 0.600(10) 1 calc R U P B 3
C52 C 0.6847(5) 0.3169(4) 0.5762(5) 0.0811(15) Uani 0.600(10) 1 d DG U P B 3
H52 H 0.651765 0.230569 0.601580 0.097 Uiso 0.600(10) 1 calc R U P B 3
C53 C 0.8286(5) 0.3235(4) 0.5075(3) 0.0657(14) Uani 0.600(10) 1 d DG U P B 3
C54 C 0.8778(6) 0.4526(5) 0.4697(5) 0.096(2) Uani 0.600(10) 1 d DG U P B 3
H54 H 0.974108 0.457027 0.423698 0.115 Uiso 0.600(10) 1 calc R U P B 3
C55 C 0.7832(6) 0.5750(4) 0.5005(5) 0.101(2) Uani 0.600(10) 1 d DG U P B 3
H55 H 0.816107 0.661327 0.475143 0.121 Uiso 0.600(10) 1 calc R U P B 3
C56 C 0.9329(15) 0.1865(10) 0.4798(11) 0.113(4) Uani 0.600(10) 1 d D U P B 3
H56A H 1.027639 0.207165 0.432021 0.169 Uiso 0.600(10) 1 calc R U P B 3
H56B H 0.959764 0.119012 0.543013 0.169 Uiso 0.600(10) 1 calc R U P B 3
H56C H 0.877101 0.146542 0.446855 0.169 Uiso 0.600(10) 1 calc R U P B 3
N6 N 0.6280(6) 0.5833(5) 0.5707(4) 0.066(2) Uani 0.400(10) 1 d DG U P B 4
C61 C 0.6240(6) 0.4550(7) 0.6460(4) 0.082(3) Uani 0.400(10) 1 d DG U P B 4
H61 H 0.564014 0.455161 0.713359 0.099 Uiso 0.400(10) 1 calc R U P B 4
C62 C 0.7097(6) 0.3266(5) 0.6206(5) 0.072(2) Uani 0.400(10) 1 d DG U P B 4
H62 H 0.707044 0.240756 0.670983 0.086 Uiso 0.400(10) 1 calc R U P B 4
C63 C 0.7994(8) 0.3264(5) 0.5200(5) 0.067(2) Uani 0.400(10) 1 d DG U P B 4
C64 C 0.8034(12) 0.4546(5) 0.4447(3) 0.086(3) Uani 0.400(10) 1 d DG U P B 4
H64 H 0.863407 0.454520 0.377354 0.103 Uiso 0.400(10) 1 calc R U P B 4
C65 C 0.7177(11) 0.5831(4) 0.4701(3) 0.088(3) Uani 0.400(10) 1 d DG U P B 4
H65 H 0.720377 0.668927 0.419729 0.106 Uiso 0.400(10) 1 calc R U P B 4
C66 C 0.8952(18) 0.1870(10) 0.4894(12) 0.077(3) Uani 0.400(10) 1 d D U P B 4
H66A H 0.881283 0.107727 0.548779 0.115 Uiso 0.400(10) 1 calc R U P B 4
H66B H 0.859319 0.175206 0.431440 0.115 Uiso 0.400(10) 1 calc R U P B 4
H66C H 1.005050 0.190554 0.468951 0.115 Uiso 0.400(10) 1 calc R U P B 4

loop_
_atom_site_aniso_label
_atom_site_aniso_U_11
_atom_site_aniso_U_22
_atom_site_aniso_U_33
_atom_site_aniso_U_23
_atom_site_aniso_U_13
_atom_site_aniso_U_12
N1 0.0443(6) 0.0379(6) 0.0271(5) 0.0002(4) -0.0083(4) -0.0154(5)
C1 0.0386(6) 0.0422(7) 0.0266(6) 0.0012(5) -0.0084(5) -0.0153(5)
C2 0.0473(7) 0.0426(7) 0.0269(6) 0.0009(5) -0.0086(5) -0.0192(6)
C3 0.0575(10) 0.0874(14) 0.0307(7) 0.0060(8) -0.0078(6) -0.0236(9)
C4 0.0642(10) 0.0996(15) 0.0324(7) -0.0164(8) -0.0025(7) -0.0338(10)
C11 0.0327(6) 0.0425(7) 0.0374(7) 0.0049(5) -0.0058(5) -0.0098(5)
C12 0.0421(7) 0.0602(9) 0.0378(7) 0.0097(6) -0.0053(6) -0.0144(7)
C13 0.0625(11) 0.0679(12) 0.0503(10) 0.0230(9) -0.0032(8) -0.0179(9)
C14 0.0710(12) 0.0537(10) 0.0822(14) 0.0160(10) -0.0023(10) -0.0281(9)
C15 0.0586(10) 0.0487(9) 0.0812(13) -0.0023(9) -0.0057(9) -0.0238(8)
C16 0.0426(7) 0.0441(8) 0.0531(9) 0.0003(6) -0.0081(6) -0.0157(6)
C21 0.0430(7) 0.0438(7) 0.0370(7) -0.0054(5) -0.0050(5) -0.0195(6)
C22 0.0568(9) 0.0629(10) 0.0407(8) -0.0149(7) 0.0002(6) -0.0266(8)
C23 0.0830(13) 0.0702(12) 0.0575(11) -0.0278(9) 0.0080(10) -0.0291(10)
C24 0.0745(13) 0.0544(10) 0.0883(15) -0.0293(11) 0.0088(11) -0.0129(9)
C25 0.0586(10) 0.0477(9) 0.0769(13) -0.0082(8) -0.0106(9) -0.0084(7)
C26 0.0487(8) 0.0442(8) 0.0493(8) -0.0064(6) -0.0102(6) -0.0129(6)
C31 0.0375(19) 0.0388(17) 0.0240(14) 0.0026(12) -0.0069(14) -0.0183(15)
C32 0.0416(16) 0.047(2) 0.0354(17) -0.0058(14) -0.0070(11) -0.0178(14)
C33 0.043(2) 0.071(3) 0.0446(17) -0.0170(18) -0.0021(15) -0.028(2)
C34 0.0347(15) 0.085(3) 0.0494(18) -0.016(2) -0.0104(13) -0.0159(17)
C35 0.0407(15) 0.062(2) 0.0534(19) -0.0090(18) -0.0079(13) -0.0043(15)
C36 0.0371(16) 0.0466(18) 0.0419(16) -0.0056(17) -0.0057(12) -0.0084(13)
C41 0.037(3) 0.070(7) 0.026(3) 0.002(4) -0.007(2) -0.006(4)
C42 0.050(4) 0.068(7) 0.054(5) 0.017(5) -0.018(4) -0.027(4)
C43 0.037(4) 0.101(10) 0.059(4) -0.001(5) -0.013(3) -0.018(4)
C44 0.050(5) 0.146(14) 0.057(4) -0.038(7) 0.005(4) -0.047(6)
C45 0.071(6) 0.128(11) 0.051(4) -0.022(7) -0.005(4) -0.054(7)
C46 0.062(5) 0.100(8) 0.036(3) -0.006(5) -0.008(4) -0.047(5)
N5 0.104(5) 0.071(3) 0.133(6) -0.053(4) -0.017(4) -0.006(3)
C51 0.085(3) 0.083(3) 0.129(5) -0.052(3) 0.003(3) -0.016(2)
C52 0.076(3) 0.060(2) 0.112(4) -0.029(2) -0.014(3) -0.0166(19)
C53 0.082(3) 0.065(3) 0.0428(19) -0.0178(18) -0.0257(18) 0.015(2)
C54 0.109(4) 0.082(3) 0.075(3) -0.014(2) 0.018(3) -0.019(3)
C55 0.149(5) 0.057(2) 0.083(4) -0.005(2) -0.008(3) -0.022(3)
C56 0.136(7) 0.091(5) 0.101(5) -0.055(4) -0.045(4) 0.046(4)
N6 0.077(5) 0.042(3) 0.065(4) 0.001(3) -0.011(3) -0.005(3)
C61 0.054(3) 0.054(3) 0.111(5) 0.007(3) -0.002(3) -0.005(2)
C62 0.052(3) 0.049(3) 0.099(4) 0.008(3) -0.016(3) -0.010(2)
C63 0.085(4) 0.040(3) 0.092(5) -0.008(3) -0.043(4) -0.022(3)
C64 0.147(8) 0.051(3) 0.053(3) -0.012(2) -0.008(4) -0.021(4)
C65 0.126(7) 0.046(3) 0.084(4) -0.013(3) 0.001(4) -0.027(3)
C66 0.103(7) 0.047(4) 0.090(7) -0.008(4) -0.050(5) -0.010(4)

loop_
_atom_type_symbol
_atom_type_description
_atom_type_scat_dispersion_real
_atom_type_scat_dispersion_imag
_atom_type_scat_source
C C 0.0033 0.0016 'International Tables Vol C Tables 4.2.6.8 and 6.1.1.4'
H H 0.0000 0.0000 'International Tables Vol C Tables 4.2.6.8 and 6.1.1.4'
N N 0.0061 0.0033 'International Tables Vol C Tables 4.2.6.8 and 6.1.1.4'

loop_
_geom_angle_atom_site_label_1
_geom_angle_atom_site_label_2
_geom_angle_atom_site_label_3
_geom_angle
_geom_angle_site_symmetry_1
_geom_angle_site_symmetry_3
_geom_angle_publ_flag
C2 N1 C1 115.92(10) . . ?
C2 N1 H1 106.0(13) . . ?
C1 N1 H1 107.9(13) . . ?
N1 C1 C21 110.22(11) . . ?
N1 C1 C11 109.13(11) . . ?
C21 C1 C11 104.73(10) . . ?
N1 C1 C41 109.7(6) . . ?
C21 C1 C41 106.6(9) . . ?
C11 C1 C41 116.3(8) . . ?
N1 C1 C31 108.0(3) . . ?
C21 C1 C31 116.4(2) . . ?
C11 C1 C31 108.1(3) . . ?
N1 C2 C2 109.62(13) . 2_676 ?
N1 C2 H2A 109.7 . . ?
C2 C2 H2A 109.7 2_676 . ?
N1 C2 H2B 109.7 . . ?
C2 C2 H2B 109.7 2_676 . ?
H2A C2 H2B 108.2 . . ?
C4 C3 C12 126.24(16) . . ?
C4 C3 H3 116.9 . . ?
C12 C3 H3 116.9 . . ?
C3 C4 C22 125.96(17) . . ?
C3 C4 H4 117.0 . . ?
C22 C4 H4 117.0 . . ?
C16 C11 C12 118.44(14) . . ?
C16 C11 C1 121.86(12) . . ?
C12 C11 C1 119.69(13) . . ?
C13 C12 C11 118.41(17) . . ?
C13 C12 C3 117.48(16) . . ?
C11 C12 C3 124.05(15) . . ?
C14 C13 C12 122.11(18) . . ?
C14 C13 H13 118.9 . . ?
C12 C13 H13 118.9 . . ?
C13 C14 C15 119.39(17) . . ?
C13 C14 H14 120.3 . . ?
C15 C14 H14 120.3 . . ?
C14 C15 C16 120.17(19) . . ?
C14 C15 H15 119.9 . . ?
C16 C15 H15 119.9 . . ?
C11 C16 C15 121.35(17) . . ?
C11 C16 H16 119.3 . . ?
C15 C16 H16 119.3 . . ?
C26 C21 C22 118.54(15) . . ?
C26 C21 C1 120.99(13) . . ?
C22 C21 C1 120.40(13) . . ?
C23 C22 C21 118.78(17) . . ?
C23 C22 C4 117.95(16) . . ?
C21 C22 C4 123.15(16) . . ?
C24 C23 C22 121.67(18) . . ?
C24 C23 H23 119.2 . . ?
C22 C23 H23 119.2 . . ?
C23 C24 C25 119.49(18) . . ?
C23 C24 H24 120.3 . . ?
C25 C24 H24 120.3 . . ?
C26 C25 C24 119.87(19) . . ?
C26 C25 H25 120.1 . . ?
C24 C25 H25 120.1 . . ?
C25 C26 C21 121.51(16) . . ?
C25 C26 H26 119.2 . . ?
C21 C26 H26 119.2 . . ?
C32 C31 C36 120.0 . . ?
C32 C31 C1 120.2(3) . . ?
C36 C31 C1 119.7(3) . . ?
C31 C32 C33 120.0 . . ?
C31 C32 H32 120.0 . . ?
C33 C32 H32 120.0 . . ?
C34 C33 C32 120.0 . . ?
C34 C33 H33 120.0 . . ?
C32 C33 H33 120.0 . . ?
C35 C34 C33 120.0 . . ?
C35 C34 H34 120.0 . . ?
C33 C34 H34 120.0 . . ?
C36 C35 C34 120.0 . . ?
C36 C35 H35 120.0 . . ?
C34 C35 H35 120.0 . . ?
C35 C36 C31 120.0 . . ?
C35 C36 H36 120.0 . . ?
C31 C36 H36 120.0 . . ?
C42 C41 C46 120.0 . . ?
C42 C41 C1 114.6(8) . . ?
C46 C41 C1 125.3(8) . . ?
C43 C42 C41 120.0 . . ?
C43 C42 H42 120.0 . . ?
C41 C42 H42 120.0 . . ?
C42 C43 C44 120.0 . . ?
C42 C43 H43 120.0 . . ?
C44 C43 H43 120.0 . . ?
C43 C44 C45 120.0 . . ?
C43 C44 H44 120.0 . . ?
C45 C44 H44 120.0 . . ?
C44 C45 C46 120.0 . . ?
C44 C45 H45 120.0 . . ?
C46 C45 H45 120.0 . . ?
C45 C46 C41 120.0 . . ?
C45 C46 H46 120.0 . . ?
C41 C46 H46 120.0 . . ?
C51 N5 C55 120.0 . . ?
N5 C51 C52 120.0 . . ?
N5 C51 H51 120.0 . . ?
C52 C51 H51 120.0 . . ?
C53 C52 C51 120.0 . . ?
C53 C52 H52 120.0 . . ?
C51 C52 H52 120.0 . . ?
C52 C53 C54 120.0 . . ?
C52 C53 C56 118.7(6) . . ?
C54 C53 C56 121.3(6) . . ?
C55 C54 C53 120.0 . . ?
C55 C54 H54 120.0 . . ?
C53 C54 H54 120.0 . . ?
C54 C55 N5 120.0 . . ?
C54 C55 H55 120.0 . . ?
N5 C55 H55 120.0 . . ?
C53 C56 H56A 109.5 . . ?
C53 C56 H56B 109.5 . . ?
H56A C56 H56B 109.5 . . ?
C53 C56 H56C 109.5 . . ?
H56A C56 H56C 109.5 . . ?
H56B C56 H56C 109.5 . . ?
C61 N6 C65 120.0 . . ?
N6 C61 C62 120.0 . . ?
N6 C61 H61 120.0 . . ?
C62 C61 H61 120.0 . . ?
C61 C62 C63 120.0 . . ?
C61 C62 H62 120.0 . . ?
C63 C62 H62 120.0 . . ?
C64 C63 C62 120.0 . . ?
C64 C63 C66 118.7(6) . . ?
C62 C63 C66 121.3(6) . . ?
C63 C64 C65 120.0 . . ?
C63 C64 H64 120.0 . . ?
C65 C64 H64 120.0 . . ?
C64 C65 N6 120.0 . . ?
C64 C65 H65 120.0 . . ?
N6 C65 H65 120.0 . . ?
C63 C66 H66A 109.5 . . ?
C63 C66 H66B 109.5 . . ?
H66A C66 H66B 109.5 . . ?
C63 C66 H66C 109.5 . . ?
H66A C66 H66C 109.5 . . ?
H66B C66 H66C 109.5 . . ?

loop_
_geom_bond_atom_site_label_1
_geom_bond_atom_site_label_2
_geom_bond_distance
_geom_bond_site_symmetry_2
_geom_bond_publ_flag
N1 C2 1.4728(16) . ?
N1 C1 1.4804(16) . ?
N1 H1 0.89(2) . ?
C1 C21 1.534(2) . ?
C1 C11 1.5399(18) . ?
C1 C41 1.545(8) . ?
C1 C31 1.572(4) . ?
C2 C2 1.522(2) 2_676 ?
C2 H2A 0.9700 . ?
C2 H2B 0.9700 . ?
C3 C4 1.327(3) . ?
C3 C12 1.449(3) . ?
C3 H3 0.9300 . ?
C4 C22 1.472(3) . ?
C4 H4 0.9300 . ?
C11 C16 1.387(2) . ?
C11 C12 1.412(2) . ?
C12 C13 1.409(2) . ?
C13 C14 1.364(3) . ?
C13 H13 0.9300 . ?
C14 C15 1.373(3) . ?
C14 H14 0.9300 . ?
C15 C16 1.397(2) . ?
C15 H15 0.9300 . ?
C16 H16 0.9300 . ?
C21 C26 1.393(2) . ?
C21 C22 1.411(2) . ?
C22 C23 1.400(3) . ?
C23 C24 1.375(3) . ?
C23 H23 0.9300 . ?
C24 C25 1.386(3) . ?
C24 H24 0.9300 . ?
C25 C26 1.385(2) . ?
C25 H25 0.9300 . ?
C26 H26 0.9300 . ?
C31 C32 1.3900 . ?
C31 C36 1.3900 . ?
C32 C33 1.3900 . ?
C32 H32 0.9300 . ?
C33 C34 1.3900 . ?
C33 H33 0.9300 . ?
C34 C35 1.3900 . ?
C34 H34 0.9300 . ?
C35 C36 1.3900 . ?
C35 H35 0.9300 . ?
C36 H36 0.9300 . ?
C41 C42 1.3900 . ?
C41 C46 1.3900 . ?
C42 C43 1.3900 . ?
C42 H42 0.9300 . ?
C43 C44 1.3900 . ?
C43 H43 0.9300 . ?
C44 C45 1.3900 . ?
C44 H44 0.9300 . ?
C45 C46 1.3900 . ?
C45 H45 0.9300 . ?
C46 H46 0.9300 . ?
N5 C51 1.3900 . ?
N5 C55 1.3900 . ?
C51 C52 1.3900 . ?
C51 H51 0.9300 . ?
C52 C53 1.3900 . ?
C52 H52 0.9300 . ?
C53 C54 1.3900 . ?
C53 C56 1.518(7) . ?
C54 C55 1.3900 . ?
C54 H54 0.9300 . ?
C55 H55 0.9300 . ?
C56 H56A 0.9600 . ?
C56 H56B 0.9600 . ?
C56 H56C 0.9600 . ?
N6 C61 1.3900 . ?
N6 C65 1.3900 . ?
C61 C62 1.3900 . ?
C61 H61 0.9300 . ?
C62 C63 1.3900 . ?
C62 H62 0.9300 . ?
C63 C64 1.3900 . ?
C63 C66 1.529(9) . ?
C64 C65 1.3900 . ?
C64 H64 0.9300 . ?
C65 H65 0.9300 . ?
C66 H66A 0.9600 . ?
C66 H66B 0.9600 . ?
C66 H66C 0.9600 . ?

loop_
_geom_hbond_atom_site_label_D
_geom_hbond_atom_site_label_H
_geom_hbond_atom_site_label_A
_geom_hbond_distance_DH
_geom_hbond_distance_HA
_geom_hbond_distance_DA
_geom_hbond_angle_DHA
_geom_hbond_site_symmetry_A
_geom_hbond_publ_flag
N1 H1 N5^c 0.89(2) 2.48(2) 3.369(3) 178.0(18) . yes
C16 H16 N1 0.93 2.40 2.7715(18) 104 . yes
C26 H26 N1 0.93 2.40 2.779(2) 104 . yes

loop_
_geom_torsion_atom_site_label_1
_geom_torsion_atom_site_label_2
_geom_torsion_atom_site_label_3
_geom_torsion_atom_site_label_4
_geom_torsion
_geom_torsion_site_symmetry_1
_geom_torsion_site_symmetry_2
_geom_torsion_site_symmetry_3
_geom_torsion_site_symmetry_4
_geom_torsion_publ_flag
C2 N1 C1 C21 76.04(14) . . . . ?
C2 N1 C1 C11 -169.47(11) . . . . ?
C2 N1 C1 C41 -41.1(10) . . . . ?
C2 N1 C1 C31 -52.1(3) . . . . ?
C1 N1 C2 C2 -167.83(14) . . . 2_676 ?
C12 C3 C4 C22 0.3(3) . . . . ?
N1 C1 C11 C16 -7.93(18) . . . . ?
C21 C1 C11 C16 110.08(14) . . . . ?
C41 C1 C11 C16 -132.6(9) . . . . ?
C31 C1 C11 C16 -125.2(3) . . . . ?
N1 C1 C11 C12 171.22(12) . . . . ?
C21 C1 C11 C12 -70.78(15) . . . . ?
C41 C1 C11 C12 46.6(9) . . . . ?
C31 C1 C11 C12 53.9(3) . . . . ?
C16 C11 C12 C13 4.2(2) . . . . ?
C1 C11 C12 C13 -174.95(14) . . . . ?
C16 C11 C12 C3 -173.00(15) . . . . ?
C1 C11 C12 C3 7.8(2) . . . . ?
C4 C3 C12 C13 -141.81(19) . . . . ?
C4 C3 C12 C11 35.4(3) . . . . ?
C11 C12 C13 C14 -3.2(3) . . . . ?
C3 C12 C13 C14 174.17(19) . . . . ?
C12 C13 C14 C15 0.2(3) . . . . ?
C13 C14 C15 C16 1.8(3) . . . . ?
C12 C11 C16 C15 -2.4(2) . . . . ?
C1 C11 C16 C15 176.78(14) . . . . ?
C14 C15 C16 C11 -0.7(3) . . . . ?
N1 C1 C21 C26 9.83(17) . . . . ?
C11 C1 C21 C26 -107.42(14) . . . . ?
C41 C1 C21 C26 128.8(7) . . . . ?
C31 C1 C21 C26 133.3(3) . . . . ?
N1 C1 C21 C22 -173.16(12) . . . . ?
C11 C1 C21 C22 69.58(15) . . . . ?
C41 C1 C21 C22 -54.2(7) . . . . ?
C31 C1 C21 C22 -49.7(4) . . . . ?
C26 C21 C22 C23 -4.6(2) . . . . ?
C1 C21 C22 C23 178.28(14) . . . . ?
C26 C21 C22 C4 171.22(15) . . . . ?
C1 C21 C22 C4 -5.9(2) . . . . ?
C3 C4 C22 C23 139.1(2) . . . . ?
C3 C4 C22 C21 -36.8(3) . . . . ?
C21 C22 C23 C24 3.5(3) . . . . ?
C4 C22 C23 C24 -172.55(19) . . . . ?
C22 C23 C24 C25 -0.7(3) . . . . ?
C23 C24 C25 C26 -0.9(3) . . . . ?
C24 C25 C26 C21 -0.3(3) . . . . ?
C22 C21 C26 C25 3.1(2) . . . . ?
C1 C21 C26 C25 -179.80(14) . . . . ?
N1 C1 C31 C32 99.4(4) . . . . ?
C21 C1 C31 C32 -25.1(5) . . . . ?
C11 C1 C31 C32 -142.6(3) . . . . ?
N1 C1 C31 C36 -76.9(4) . . . . ?
C21 C1 C31 C36 158.6(3) . . . . ?
C11 C1 C31 C36 41.1(4) . . . . ?
C36 C31 C32 C33 0.0 . . . . ?
C1 C31 C32 C33 -176.3(6) . . . . ?
C31 C32 C33 C34 0.0 . . . . ?
C32 C33 C34 C35 0.0 . . . . ?
C33 C34 C35 C36 0.0 . . . . ?
C34 C35 C36 C31 0.0 . . . . ?
C32 C31 C36 C35 0.0 . . . . ?
C1 C31 C36 C35 176.3(6) . . . . ?
N1 C1 C41 C42 -83.9(8) . . . . ?
C21 C1 C41 C42 156.8(6) . . . . ?
C11 C1 C41 C42 40.5(9) . . . . ?
N1 C1 C41 C46 92.2(11) . . . . ?
C21 C1 C41 C46 -27.1(10) . . . . ?
C11 C1 C41 C46 -143.4(7) . . . . ?
C46 C41 C42 C43 0.0 . . . . ?
C1 C41 C42 C43 176.3(12) . . . . ?
C41 C42 C43 C44 0.0 . . . . ?
C42 C43 C44 C45 0.0 . . . . ?
C43 C44 C45 C46 0.0 . . . . ?
C44 C45 C46 C41 0.0 . . . . ?
C42 C41 C46 C45 0.0 . . . . ?
C1 C41 C46 C45 -175.9(13) . . . . ?
C55 N5 C51 C52 0.0 . . . . ?
N5 C51 C52 C53 0.0 . . . . ?
C51 C52 C53 C54 0.0 . . . . ?
C51 C52 C53 C56 177.0(7) . . . . ?
C52 C53 C54 C55 0.0 . . . . ?
C56 C53 C54 C55 -176.9(7) . . . . ?
C53 C54 C55 N5 0.0 . . . . ?
C51 N5 C55 C54 0.0 . . . . ?
C65 N6 C61 C62 0.0 . . . . ?
N6 C61 C62 C63 0.0 . . . . ?
C61 C62 C63 C64 0.0 . . . . ?
C61 C62 C63 C66 179.9(8) . . . . ?
C62 C63 C64 C65 0.0 . . . . ?
C66 C63 C64 C65 -180.0(8) . . . . ?
C63 C64 C65 N6 0.0 . . . . ?
C61 N6 C65 C64 0.0 . . . . ?
